data_2232553
loop_
_publ_author_name
'Priestap, Horacio A.'
'Abboud, Khalil A.'
'Velandia, Alvaro E.'
'Lopez, Luis A.'
'Barbieri, Manuel A.'

_publ_section_title
;
 Dehydroleucodin: a guaiane-type sesquiterpene lactone
;
_journal_coeditor_code BG2432
_journal_issue 12
_journal_name_full 'Acta Crystallographica Section E'
_journal_page_first o3470
_journal_paper_doi 10.1107/S1600536811048938
_journal_volume 67
_journal_year 2011
_chemical_formula_iupac 'C15 H16 O3'
_chemical_formula_moiety 'C15 H16 O3'
_chemical_formula_sum 'C15 H16 O3'
_chemical_formula_weight 244.28
_chemical_name_systematic
;
(1<i>S</i>,6<i>S</i>,2<i>R</i>)-9,13-dimethyl-5-methylene-3-
oxatricyclo[8.3.0.0^2,6^]trideca-9,12-diene-4,11-dione
;
_space_group_IT_number 19
_symmetry_cell_setting orthorhombic
_symmetry_space_group_name_Hall 'P 2ac 2ab'
_symmetry_space_group_name_H-M 'P 21 21 21'
_atom_sites_solution_hydrogens geom
_atom_sites_solution_primary direct
_atom_sites_solution_secondary difmap
_audit_creation_method SHELXL-97
_cell_angle_alpha 90.00
_cell_angle_beta 90.00
_cell_angle_gamma 90.00
_cell_formula_units_Z 4
_cell_length_a 7.5101(3)
_cell_length_b 11.1065(4)
_cell_length_c 15.0228(6)
_cell_measurement_reflns_used 9973
_cell_measurement_temperature 100(2)
_cell_measurement_theta_max 67.78
_cell_measurement_theta_min 2.94
_cell_volume 1253.07(8)
_computing_cell_refinement 'SAINT (Bruker, 2008)'
_computing_data_collection 'APEX2 (Bruker, 2008)'
_computing_data_reduction 'SAINT (Bruker, 2008)'
_computing_molecular_graphics 'SHELXTL (Sheldrick, 2008)'
_computing_publication_material 'SHELXTL (Sheldrick, 2008)'
_computing_structure_refinement 'SHELXTL (Sheldrick, 2008)'
_computing_structure_solution 'SHELXTL (Sheldrick, 2008)'
_diffrn_ambient_temperature 100(2)
_diffrn_measured_fraction_theta_full 0.985
_diffrn_measured_fraction_theta_max 0.985
_diffrn_measurement_device_type 'Bruker APEXII DUO'
_diffrn_measurement_method 'phi and omega scans'
_diffrn_radiation_monochromator graphite
_diffrn_radiation_source 'I\mS microsource'
_diffrn_radiation_type CuK\a
_diffrn_radiation_wavelength 1.54178
_diffrn_reflns_av_R_equivalents 0.0637
_diffrn_reflns_av_sigmaI/netI 0.0325
_diffrn_reflns_limit_h_max 7
_diffrn_reflns_limit_h_min -8
_diffrn_reflns_limit_k_max 12
_diffrn_reflns_limit_k_min -13
_diffrn_reflns_limit_l_max 17
_diffrn_reflns_limit_l_min -17
_diffrn_reflns_number 10896
_diffrn_reflns_theta_full 66.42
_diffrn_reflns_theta_max 66.42
_diffrn_reflns_theta_min 4.95
_diffrn_standards_interval_count 0
_diffrn_standards_interval_time 0
_diffrn_standards_number 0
_exptl_absorpt_coefficient_mu 0.725
_exptl_absorpt_correction_T_max 0.9619
_exptl_absorpt_correction_T_min 0.8195
_exptl_absorpt_correction_type integration
_exptl_absorpt_process_details '(SADABS; Bruker, 2008)'
_exptl_crystal_colour colourless
_exptl_crystal_density_diffrn 1.295
_exptl_crystal_density_method 'not measured'
_exptl_crystal_description needles
_exptl_crystal_F_000 520
_exptl_crystal_size_max 0.29
_exptl_crystal_size_mid 0.07
_exptl_crystal_size_min 0.05
_refine_diff_density_max 0.189
_refine_diff_density_min -0.140
_refine_ls_abs_structure_details 'Flack (1983), 879 Friedel pairs'
_refine_ls_abs_structure_Flack 0.00(17)
_refine_ls_extinction_method none
_refine_ls_goodness_of_fit_ref 1.046
_refine_ls_hydrogen_treatment constr
_refine_ls_matrix_type full
_refine_ls_number_parameters 165
_refine_ls_number_reflns 2166
_refine_ls_number_restraints 0
_refine_ls_restrained_S_all 1.046
_refine_ls_R_factor_all 0.0271
_refine_ls_R_factor_gt 0.0269
_refine_ls_shift/su_max 0.000
_refine_ls_shift/su_mean 0.000
_refine_ls_structure_factor_coef Fsqd
_refine_ls_weighting_details 'calc w=1/[\s^2^(Fo^2^)+(0.0273P)^2^+0.2735P] where P=(Fo^2^+2Fc^2^)/3'
_refine_ls_weighting_scheme calc
_refine_ls_wR_factor_gt 0.0683
_refine_ls_wR_factor_ref 0.0684
_reflns_number_gt 2150
_reflns_number_total 2166
_reflns_threshold_expression I>2\s(I)
_cod_data_source_file bg2432.cif
_cod_data_source_block I
_cod_database_code 2232553
_cod_database_fobs_code 2232553

loop_
_symmetry_equiv_pos_as_xyz
'x, y, z'
'-x+1/2, -y, z+1/2'
'-x, y+1/2, -z+1/2'
'x+1/2, -y+1/2, -z'

loop_
_atom_site_type_symbol
_atom_site_label
_atom_site_fract_x
_atom_site_fract_y
_atom_site_fract_z
_atom_site_U_iso_or_equiv
_atom_site_adp_type
_atom_site_calc_flag
_atom_site_refinement_flags
_atom_site_occupancy
_atom_site_symmetry_multiplicity
O O1 0.81504(13) -0.02962(8) 0.26751(7) 0.0312(2) Uani d . 1 1
O O2 0.80476(13) 0.43297(8) 0.09948(6) 0.0248(2) Uani d . 1 1
O O3 0.87294(16) 0.62331(10) 0.06281(7) 0.0411(3) Uani d . 1 1
C C1 0.68912(15) 0.17287(10) 0.25112(8) 0.0192(3) Uani d . 1 1
C C2 0.77553(16) 0.05869(11) 0.22172(10) 0.0240(3) Uani d . 1 1
C C3 0.79958(18) 0.06797(12) 0.12543(10) 0.0278(3) Uani d . 1 1
H H3A 0.8526 0.0072 0.0897 0.033 Uiso calc R 1 1
C C4 0.73794(16) 0.17220(12) 0.09389(9) 0.0241(3) Uani d . 1 1
C C5 0.66907(16) 0.25183(10) 0.16885(8) 0.0192(3) Uani d . 1 1
H H5A 0.5406 0.2712 0.1588 0.023 Uiso calc R 1 1
C C6 0.77492(16) 0.36796(10) 0.18300(8) 0.0183(3) Uani d . 1 1
H H6A 0.8926 0.3478 0.2104 0.022 Uiso calc R 1 1
C C7 0.68007(16) 0.46068(10) 0.24137(8) 0.0190(3) Uani d . 1 1
H H7A 0.5548 0.4662 0.2191 0.023 Uiso calc R 1 1
C C8 0.66895(18) 0.43149(11) 0.33978(8) 0.0227(3) Uani d . 1 1
H H8A 0.6197 0.5015 0.3723 0.027 Uiso calc R 1 1
H H8B 0.7899 0.4154 0.3631 0.027 Uiso calc R 1 1
C C9 0.55009(17) 0.32097(11) 0.35585(8) 0.0224(3) Uani d . 1 1
H H9A 0.5127 0.3202 0.4190 0.027 Uiso calc R 1 1
H H9B 0.4414 0.3286 0.3190 0.027 Uiso calc R 1 1
C C10 0.63981(17) 0.20247(11) 0.33441(9) 0.0209(3) Uani d . 1 1
C C11 0.77282(17) 0.57383(11) 0.21226(9) 0.0215(3) Uani d . 1 1
C C12 0.82427(19) 0.55285(12) 0.11838(9) 0.0269(3) Uani d . 1 1
C C13 0.80965(17) 0.67457(11) 0.25533(10) 0.0266(3) Uani d . 1 1
H H13A 0.8719 0.7376 0.2260 0.032 Uiso calc R 1 1
H H13B 0.7739 0.6839 0.3156 0.032 Uiso calc R 1 1
C C14 0.7232(2) 0.20714(14) -0.00173(9) 0.0321(3) Uani d . 1 1
H H14A 0.7834 0.1469 -0.0387 0.048 Uiso calc R 1 1
H H14B 0.7792 0.2859 -0.0107 0.048 Uiso calc R 1 1
H H14C 0.5973 0.2116 -0.0186 0.048 Uiso calc R 1 1
C C15 0.6668(2) 0.12277(12) 0.41396(9) 0.0304(3) Uani d . 1 1
H H15A 0.5508 0.0977 0.4374 0.046 Uiso calc R 1 1
H H15B 0.7319 0.1671 0.4600 0.046 Uiso calc R 1 1
H H15C 0.7353 0.0515 0.3964 0.046 Uiso calc R 1 1

loop_
_atom_site_aniso_label
_atom_site_aniso_U_11
_atom_site_aniso_U_22
_atom_site_aniso_U_33
_atom_site_aniso_U_12
_atom_site_aniso_U_13
_atom_site_aniso_U_23
O1 0.0261(5) 0.0160(4) 0.0516(6) 0.0001(4) -0.0029(4) 0.0034(4)
O2 0.0299(5) 0.0231(4) 0.0214(4) -0.0035(4) 0.0023(4) 0.0021(4)
O3 0.0564(7) 0.0322(6) 0.0347(6) -0.0113(5) 0.0045(5) 0.0112(5)
C1 0.0158(6) 0.0158(5) 0.0261(6) -0.0017(5) -0.0029(5) 0.0001(5)
C2 0.0158(6) 0.0161(6) 0.0401(8) -0.0039(5) -0.0027(5) -0.0029(5)
C3 0.0244(7) 0.0213(6) 0.0377(8) -0.0010(6) 0.0033(6) -0.0118(6)
C4 0.0191(6) 0.0257(6) 0.0275(7) -0.0051(5) 0.0011(5) -0.0076(6)
C5 0.0169(6) 0.0182(6) 0.0225(6) -0.0011(5) -0.0013(5) -0.0027(5)
C6 0.0186(6) 0.0176(6) 0.0186(6) -0.0002(5) -0.0010(5) 0.0015(5)
C7 0.0179(6) 0.0156(5) 0.0236(6) 0.0019(5) -0.0008(5) -0.0001(5)
C8 0.0275(7) 0.0179(6) 0.0227(7) 0.0003(5) -0.0003(5) -0.0032(5)
C9 0.0259(6) 0.0215(6) 0.0198(6) -0.0015(6) 0.0017(5) -0.0022(5)
C10 0.0193(6) 0.0181(6) 0.0253(6) -0.0041(5) -0.0037(5) 0.0014(5)
C11 0.0176(6) 0.0179(6) 0.0289(7) 0.0018(5) -0.0032(5) 0.0037(5)
C12 0.0277(7) 0.0223(6) 0.0305(7) -0.0047(6) -0.0033(6) 0.0050(5)
C13 0.0219(6) 0.0190(6) 0.0389(7) 0.0007(5) -0.0039(6) 0.0003(6)
C14 0.0315(8) 0.0399(8) 0.0251(7) -0.0044(6) 0.0018(6) -0.0099(6)
C15 0.0371(8) 0.0252(6) 0.0288(7) -0.0026(6) -0.0048(6) 0.0075(6)

loop_
_atom_type_symbol
_atom_type_description
_atom_type_scat_dispersion_real
_atom_type_scat_dispersion_imag
_atom_type_scat_source
C C 0.0181 0.0091 'International Tables Vol C Tables 4.2.6.8 and 6.1.1.4'
H H 0.0000 0.0000 'International Tables Vol C Tables 4.2.6.8 and 6.1.1.4'
O O 0.0492 0.0322 'International Tables Vol C Tables 4.2.6.8 and 6.1.1.4'

loop_
_geom_angle_atom_site_label_1
_geom_angle_atom_site_label_2
_geom_angle_atom_site_label_3
_geom_angle
C12 O2 C6 108.55(9)
C10 C1 C2 127.08(12)
C10 C1 C5 125.92(11)
C2 C1 C5 107.00(10)
O1 C2 C3 125.31(13)
O1 C2 C1 127.97(13)
C3 C2 C1 106.68(11)
C4 C3 C2 111.72(12)
C4 C3 H3A 124.1
C2 C3 H3A 124.1
C3 C4 C14 126.41(12)
C3 C4 C5 111.05(12)
C14 C4 C5 122.40(12)
C4 C5 C1 103.43(10)
C4 C5 C6 114.58(10)
C1 C5 C6 108.75(9)
C4 C5 H5A 110.0
C1 C5 H5A 110.0
C6 C5 H5A 110.0
O2 C6 C7 103.33(9)
O2 C6 C5 112.09(9)
C7 C6 C5 113.92(10)
O2 C6 H6A 109.1
C7 C6 H6A 109.1
C5 C6 H6A 109.1
C11 C7 C8 119.24(11)
C11 C7 C6 100.40(10)
C8 C7 C6 116.17(10)
C11 C7 H7A 106.7
C8 C7 H7A 106.7
C6 C7 H7A 106.7
C7 C8 C9 110.86(10)
C7 C8 H8A 109.5
C9 C8 H8A 109.5
C7 C8 H8B 109.5
C9 C8 H8B 109.5
H8A C8 H8B 108.1
C10 C9 C8 113.74(10)
C10 C9 H9A 108.8
C8 C9 H9A 108.8
C10 C9 H9B 108.8
C8 C9 H9B 108.8
H9A C9 H9B 107.7
C1 C10 C15 123.99(12)
C1 C10 C9 122.21(11)
C15 C10 C9 113.80(11)
C13 C11 C12 123.01(12)
C13 C11 C7 131.52(13)
C12 C11 C7 105.47(10)
O3 C12 O2 121.46(13)
O3 C12 C11 129.70(13)
O2 C12 C11 108.82(11)
C11 C13 H13A 120.0
C11 C13 H13B 120.0
H13A C13 H13B 120.0
C4 C14 H14A 109.5
C4 C14 H14B 109.5
H14A C14 H14B 109.5
C4 C14 H14C 109.5
H14A C14 H14C 109.5
H14B C14 H14C 109.5
C10 C15 H15A 109.5
C10 C15 H15B 109.5
H15A C15 H15B 109.5
C10 C15 H15C 109.5
H15A C15 H15C 109.5
H15B C15 H15C 109.5

loop_
_geom_bond_atom_site_label_1
_geom_bond_atom_site_label_2
_geom_bond_distance
O1 C2 1.2343(17)
O2 C12 1.3692(16)
O2 C6 1.4649(14)
O3 C12 1.2012(17)
C1 C10 1.3456(19)
C1 C2 1.4914(16)
C1 C5 1.5230(17)
C2 C3 1.461(2)
C3 C4 1.334(2)
C3 H3A 0.9500
C4 C14 1.4920(19)
C4 C5 1.5225(17)
C5 C6 1.5299(16)
C5 H5A 1.0000
C6 C7 1.5286(17)
C6 H6A 1.0000
C7 C11 1.5019(16)
C7 C8 1.5158(17)
C7 H7A 1.0000
C8 C9 1.5369(17)
C8 H8A 0.9900
C8 H8B 0.9900
C9 C10 1.5132(17)
C9 H9A 0.9900
C9 H9B 0.9900
C10 C15 1.5009(18)
C11 C13 1.3218(18)
C11 C12 1.4808(19)
C13 H13A 0.9500
C13 H13B 0.9500
C14 H14A 0.9800
C14 H14B 0.9800
C14 H14C 0.9800
C15 H15A 0.9800
C15 H15B 0.9800
C15 H15C 0.9800

loop_
_cod_related_entry_id
_cod_related_entry_database
_cod_related_entry_code
1 ChemSpider 66146
